data_4308184
loop_
_publ_author_name
'Adam P. Forshaw'
'Ranko P. Bontchev'
'Jeremy M. Smith'

_publ_section_title
;
Oxidation of the Tris(carbene)borate Complex PhB(MeIm)3MnI(CO)3 to
MnIV[PhB(MeIm)3]2(OTf)2
;
_journal_name_full 'Inorganic Chemistry'
_journal_page_first 3792
_journal_page_last 3794
_journal_paper_doi 10.1021/ic070187w
_journal_volume 46
_journal_year 2007
_chemical_formula_sum 'C8 H9 Br Mn N O3'
_chemical_formula_weight 302.01
_chemical_name_systematic
;
 mu-dibromobis(tert-butylnitrile)hexacarbonyldimanganese(0)
;
_space_group_IT_number 14
_symmetry_cell_setting monoclinic
_symmetry_space_group_name_Hall '-P 2ybc'
_symmetry_space_group_name_H-M 'P 1 21/c 1'
_atom_sites_solution_hydrogens geom
_atom_sites_solution_primary direct
_atom_sites_solution_secondary difmap
_audit_creation_method SHELXL-97
_cell_angle_alpha 90.00
_cell_angle_beta 95.603(2)
_cell_angle_gamma 90.00
_cell_formula_units_Z 4
_cell_length_a 9.5832(5)
_cell_length_b 11.4151(5)
_cell_length_c 10.5034(5)
_cell_measurement_temperature 293(2)
_cell_volume 1143.51(10)
_computing_structure_refinement 'SHELXL-97 (Sheldrick, 1997)'
_diffrn_ambient_temperature 293(2)
_diffrn_measured_fraction_theta_full 0.963
_diffrn_measured_fraction_theta_max 0.963
_diffrn_radiation_monochromator graphite
_diffrn_radiation_source 'fine-focus sealed tube'
_diffrn_radiation_type MoK\a
_diffrn_radiation_wavelength 0.71073
_diffrn_reflns_av_R_equivalents 0.0418
_diffrn_reflns_av_sigmaI/netI 0.0462
_diffrn_reflns_limit_h_max 14
_diffrn_reflns_limit_h_min -14
_diffrn_reflns_limit_k_max 13
_diffrn_reflns_limit_k_min -17
_diffrn_reflns_limit_l_max 15
_diffrn_reflns_limit_l_min -13
_diffrn_reflns_number 15422
_diffrn_reflns_theta_full 32.79
_diffrn_reflns_theta_max 32.79
_diffrn_reflns_theta_min 2.78
_exptl_absorpt_coefficient_mu 4.630
_exptl_crystal_colour orange
_exptl_crystal_density_diffrn 1.754
_exptl_crystal_density_method 'not measured'
_exptl_crystal_description prism
_exptl_crystal_F_000 592
_exptl_crystal_size_max 0.35
_exptl_crystal_size_mid 0.22
_exptl_crystal_size_min 0.10
_refine_diff_density_max 0.713
_refine_diff_density_min -0.683
_refine_diff_density_rms 0.104
_refine_ls_extinction_coef 0.0019(4)
_refine_ls_extinction_expression Fc^*^=kFc[1+0.001xFc^2^\l^3^/sin(2\q)]^-1/4^
_refine_ls_extinction_method SHELXL
_refine_ls_goodness_of_fit_ref 0.982
_refine_ls_hydrogen_treatment mixed
_refine_ls_matrix_type full
_refine_ls_number_parameters 164
_refine_ls_number_reflns 4086
_refine_ls_number_restraints 0
_refine_ls_restrained_S_all 0.982
_refine_ls_R_factor_all 0.0856
_refine_ls_R_factor_gt 0.0310
_refine_ls_shift/su_max 0.002
_refine_ls_shift/su_mean 0.000
_refine_ls_structure_factor_coef Fsqd
_refine_ls_weighting_details 'calc w=1/[\s^2^(Fo^2^)+(0.0330P)^2^+0.2180P] where P=(Fo^2^+2Fc^2^)/3'
_refine_ls_weighting_scheme calc
_refine_ls_wR_factor_gt 0.0616
_refine_ls_wR_factor_ref 0.0782
_reflns_number_gt 2469
_reflns_number_total 4086
_reflns_threshold_expression >2sigma(I)
_cod_data_source_file ic070187w-file005.cif
_cod_data_source_block js65n2
_cod_database_code 4308184

loop_
_symmetry_equiv_pos_as_xyz
'x, y, z'
'-x, y+1/2, -z+1/2'
'-x, -y, -z'
'x, -y-1/2, z-1/2'

loop_
_atom_site_label
_atom_site_type_symbol
_atom_site_fract_x
_atom_site_fract_y
_atom_site_fract_z
_atom_site_U_iso_or_equiv
_atom_site_adp_type
_atom_site_occupancy
_atom_site_symmetry_multiplicity
_atom_site_calc_flag
_atom_site_refinement_flags
_atom_site_disorder_assembly
_atom_site_disorder_group
Br1 Br 0.93090(3) 0.100724(19) 0.89046(2) 0.03429(9) Uani 1 1 d . . .
Mn1 Mn 1.06824(3) 0.12168(3) 1.10859(3) 0.02721(10) Uani 1 1 d . . .
O1 O 1.0664(2) 0.37876(16) 1.0908(2) 0.0609(6) Uani 1 1 d . . .
O2 O 1.2361(2) 0.13617(19) 1.35690(19) 0.0564(5) Uani 1 1 d . . .
O3 O 1.3335(2) 0.11921(19) 0.9899(2) 0.0618(6) Uani 1 1 d . . .
N1 N 0.88647(19) 0.11588(14) 1.19016(18) 0.0286(4) Uani 1 1 d . . .
C1 C 1.0640(3) 0.2795(2) 1.0978(2) 0.0381(6) Uani 1 1 d . . .
C2 C 1.1682(3) 0.1293(2) 1.2614(2) 0.0369(6) Uani 1 1 d . . .
C3 C 1.2291(3) 0.1197(2) 1.0332(2) 0.0380(6) Uani 1 1 d . . .
C4 C 0.7892(2) 0.11650(17) 1.2440(2) 0.0288(5) Uani 1 1 d . . .
C5 C 0.6620(2) 0.11896(18) 1.3126(2) 0.0319(5) Uani 1 1 d . . .
C6 C 0.5761(3) 0.2266(3) 1.2660(4) 0.0519(8) Uani 1 1 d . . .
H61 H 0.494(3) 0.232(3) 1.315(3) 0.062(9) Uiso 1 1 d . . .
H62 H 0.633(3) 0.292(3) 1.282(2) 0.048(8) Uiso 1 1 d . . .
H63 H 0.546(3) 0.217(3) 1.169(3) 0.073(10) Uiso 1 1 d . . .
C7 C 0.7068(4) 0.1278(3) 1.4557(3) 0.0499(7) Uani 1 1 d . . .
H71 H 0.617(3) 0.124(2) 1.496(3) 0.058(9) Uiso 1 1 d . . .
H72 H 0.762(3) 0.064(3) 1.483(3) 0.067(10) Uiso 1 1 d . . .
H73 H 0.753(3) 0.198(3) 1.475(3) 0.082(11) Uiso 1 1 d . . .
C8 C 0.5790(4) 0.0065(3) 1.2824(4) 0.0530(8) Uani 1 1 d . . .
H81 H 0.552(4) 0.000(3) 1.186(4) 0.083(12) Uiso 1 1 d . . .
H82 H 0.498(3) 0.009(2) 1.329(3) 0.053(8) Uiso 1 1 d . . .
H83 H 0.636(3) -0.054(3) 1.317(3) 0.058(9) Uiso 1 1 d . . .

loop_
_atom_site_aniso_label
_atom_site_aniso_U_11
_atom_site_aniso_U_22
_atom_site_aniso_U_33
_atom_site_aniso_U_23
_atom_site_aniso_U_13
_atom_site_aniso_U_12
Br1 0.04243(15) 0.03012(13) 0.03035(14) 0.00155(10) 0.00370(10) 0.00862(10)
Mn1 0.02460(17) 0.03026(18) 0.02828(19) -0.00307(14) 0.01023(13) -0.00187(13)
O1 0.0876(17) 0.0345(11) 0.0657(15) -0.0056(9) 0.0337(13) -0.0130(9)
O2 0.0474(12) 0.0856(15) 0.0361(11) -0.0108(10) 0.0035(9) -0.0069(10)
O3 0.0380(11) 0.0903(16) 0.0618(14) -0.0091(11) 0.0284(10) -0.0039(10)
N1 0.0274(10) 0.0281(9) 0.0315(10) -0.0008(7) 0.0087(8) -0.0005(7)
C1 0.0442(14) 0.0370(13) 0.0358(14) -0.0066(10) 0.0184(11) -0.0099(11)
C2 0.0302(13) 0.0466(14) 0.0359(15) -0.0054(11) 0.0136(11) -0.0044(10)
C3 0.0337(13) 0.0470(15) 0.0345(14) -0.0071(10) 0.0095(11) -0.0014(10)
C4 0.0298(12) 0.0258(11) 0.0320(12) -0.0009(9) 0.0087(9) 0.0003(8)
C5 0.0275(12) 0.0299(12) 0.0410(14) -0.0016(9) 0.0178(10) -0.0022(8)
C6 0.0318(15) 0.0449(16) 0.081(3) 0.0111(16) 0.0169(16) 0.0058(12)
C7 0.061(2) 0.0518(18) 0.0404(17) -0.0004(13) 0.0210(15) -0.0077(15)
C8 0.0451(17) 0.0428(16) 0.076(2) -0.0126(16) 0.0300(17) -0.0143(13)

loop_
_atom_type_symbol
_atom_type_description
_atom_type_scat_dispersion_real
_atom_type_scat_dispersion_imag
_atom_type_scat_source
C C 0.0033 0.0016 'International Tables Vol C Tables 4.2.6.8 and 6.1.1.4'
O O 0.0106 0.0060 'International Tables Vol C Tables 4.2.6.8 and 6.1.1.4'
Mn Mn 0.3368 0.7283 'International Tables Vol C Tables 4.2.6.8 and 6.1.1.4'
Br Br -0.2901 2.4595 'International Tables Vol C Tables 4.2.6.8 and 6.1.1.4'
N N 0.0061 0.0033 'International Tables Vol C Tables 4.2.6.8 and 6.1.1.4'
H H 0.0000 0.0000 'International Tables Vol C Tables 4.2.6.8 and 6.1.1.4'

loop_
_geom_angle_atom_site_label_1
_geom_angle_atom_site_label_2
_geom_angle_atom_site_label_3
_geom_angle
_geom_angle_site_symmetry_1
_geom_angle_site_symmetry_3
_geom_angle_publ_flag
Mn1 Br1 Mn1 95.133(12) 3_757 . ?
C2 Mn1 C3 89.37(11) . . ?
C2 Mn1 C1 90.84(12) . . ?
C3 Mn1 C1 90.00(11) . . ?
C2 Mn1 N1 91.68(10) . . ?
C3 Mn1 N1 177.23(9) . . ?
C1 Mn1 N1 92.55(9) . . ?
C2 Mn1 Br1 92.50(8) . 3_757 ?
C3 Mn1 Br1 89.22(8) . 3_757 ?
C1 Mn1 Br1 176.56(8) . 3_757 ?
N1 Mn1 Br1 88.17(5) . 3_757 ?
C2 Mn1 Br1 177.17(8) . . ?
C3 Mn1 Br1 89.57(8) . . ?
C1 Mn1 Br1 91.78(8) . . ?
N1 Mn1 Br1 89.26(6) . . ?
Br1 Mn1 Br1 84.867(12) 3_757 . ?
C4 N1 Mn1 174.85(19) . . ?
O1 C1 Mn1 177.6(2) . . ?
O2 C2 Mn1 177.3(2) . . ?
O3 C3 Mn1 177.4(2) . . ?
N1 C4 C5 179.1(2) . . ?
C4 C5 C7 108.4(2) . . ?
C4 C5 C8 108.7(2) . . ?
C7 C5 C8 110.5(2) . . ?
C4 C5 C6 107.6(2) . . ?
C7 C5 C6 110.6(2) . . ?
C8 C5 C6 110.8(3) . . ?

loop_
_geom_bond_atom_site_label_1
_geom_bond_atom_site_label_2
_geom_bond_distance
_geom_bond_site_symmetry_2
_geom_bond_publ_flag
Br1 Mn1 2.5388(4) 3_757 ?
Br1 Mn1 2.5397(4) . ?
Mn1 C2 1.789(3) . ?
Mn1 C3 1.801(3) . ?
Mn1 C1 1.805(3) . ?
Mn1 N1 2.0159(19) . ?
Mn1 Br1 2.5388(4) 3_757 ?
O1 C1 1.136(3) . ?
O2 C2 1.144(3) . ?
O3 C3 1.138(3) . ?
N1 C4 1.137(3) . ?
C4 C5 1.475(3) . ?
C5 C7 1.526(4) . ?
C5 C8 1.527(3) . ?
C5 C6 1.533(4) . ?
